data_1534071
loop_
_publ_author_name
'Ludwig, M.'

_publ_section_title
;
 Anwendung quantenmechanischer ab initio Rechnungen zum Studium
 ausgewaehlter Kristallstrukturprobleme
;
_journal_name_full 'Dissertation Thesis Darmstadt'
_journal_page_first 1
_journal_page_last 1
_journal_volume 1998
_journal_year 1998
_chemical_formula_sum 'Ca7 N2 Tl3'
_chemical_name_systematic '(Ca7 N2) Tl3'
_space_group_IT_number 65
_symmetry_space_group_name_Hall '-C 2 2'
_symmetry_space_group_name_H-M 'C m m m'
_cell_angle_alpha 90
_cell_angle_beta 90
_cell_angle_gamma 90
_cell_formula_units_Z 2
_cell_length_a 4.9
_cell_length_b 24.7603
_cell_length_c 4.88
_cell_volume 592.068
_citation_journal_id_ASTM DIDARL
_cod_data_source_file Ludwig_DIDARL_1998_708.cif
_cod_data_source_block Ca7N2Tl3
_cod_original_cell_volume 592.0683
_cod_database_code 1534071

loop_
_symmetry_equiv_pos_as_xyz
x,y,z
-x,-y,z
x,-y,-z
-x,y,-z
-x,-y,-z
x,y,-z
-x,y,z
x,-y,z
x+1/2,y+1/2,z
-x+1/2,-y+1/2,z
x+1/2,-y+1/2,-z
-x+1/2,y+1/2,-z
-x+1/2,-y+1/2,-z
x+1/2,y+1/2,-z
-x+1/2,y+1/2,z
x+1/2,-y+1/2,z

loop_
_atom_site_label
_atom_site_type_symbol
_atom_site_fract_x
_atom_site_fract_y
_atom_site_fract_z
_atom_site_occupancy
_atom_site_U_iso_or_equiv
Ca4 Ca 0 0 0 1 0.0
N1 N 0 0.1027 0 1 0.0
Ca3 Ca 0 0.40004 0 1 0.0
Ca2 Ca 0 0.1982 0 1 0.0
Tl1 Tl 0 0.29317 0.5 1 0.0
Tl2 Tl 0.5 0 0.5 1 0.0
Ca1 Ca 0 0.0998 0.5 1 0.0
